data_4134439
loop_
_publ_author_name
'Li, Tian-Yi'
'Muthiah Ravinson, Daniel Sylvinson'
'Haiges, Ralf'
'Djurovich, Peter I.'
'Thompson, Mark E.'

_publ_section_title
;
 Enhancement of the Luminescent Efficiency in
 Carbene-Au<sup>(I)</sup>-Aryl Complexes by the Restriction of
 Renner-Teller Distortion and Bond Rotation.
;
_journal_issue 13
_journal_name_full 'Journal of the American Chemical Society'
_journal_page_first 6158
_journal_page_last 6172
_journal_paper_doi 10.1021/jacs.9b13755
_journal_volume 142
_journal_year 2020
_chemical_formula_moiety 'C38 H52 Au N3 O'
_chemical_formula_sum 'C38 H52 Au N3 O'
_chemical_formula_weight 763.79
_space_group_crystal_system monoclinic
_space_group_IT_number 15
_space_group_name_Hall '-C 2yc'
_space_group_name_H-M_alt 'C 1 2/c 1'
_atom_sites_solution_hydrogens mixed
_cell_angle_alpha 90
_cell_angle_beta 99.420(2)
_cell_angle_gamma 90
_cell_formula_units_Z 4
_cell_length_a 11.2640(16)
_cell_length_b 23.609(3)
_cell_length_c 13.2861(19)
_cell_measurement_reflns_used 133
_cell_measurement_temperature 100.(2)
_cell_measurement_theta_max 21.3599
_cell_measurement_theta_min 3.5751
_cell_volume 3485.6(8)
_computing_cell_refinement 'APEX3 v2018.7-1 (Bruker AXS, 2018)'
_computing_data_collection 'Bruker Instrument Service v2012.12.0.3 (Bruker AXS, 2012)'
_computing_data_reduction 'SAINT V8.38A (Bruker AXS, 2013)'
_computing_molecular_graphics 'shelXle (C.B. Huebschle, rev 924)'
_computing_publication_material 'SHELXTL XL 2018/3 (Bruker AXS, 2018)'
_computing_structure_refinement 'SHELXTL XL 2018/3 (Bruker AXS, 2018)'
_computing_structure_solution 'SHELXTL XT 2014/5 (Bruker AXS, 2014)'
_diffrn_ambient_temperature 100.(2)
_diffrn_detector_area_resol_mean 8.3333
_diffrn_measured_fraction_theta_full 1.000
_diffrn_measured_fraction_theta_max 1.000
_diffrn_measurement_device_type 'Bruker APEX II CCD'
_diffrn_measurement_method 'omega- and phi-scans'
_diffrn_radiation_monochromator 'TRIUMPH curved-crystal'
_diffrn_radiation_type 'MoK\a '
_diffrn_radiation_wavelength 0.71073
_diffrn_reflns_av_R_equivalents 0.0613
_diffrn_reflns_av_unetI/netI 0.0317
_diffrn_reflns_limit_h_max 15
_diffrn_reflns_limit_h_min -15
_diffrn_reflns_limit_k_max 31
_diffrn_reflns_limit_k_min -31
_diffrn_reflns_limit_l_max 17
_diffrn_reflns_limit_l_min -17
_diffrn_reflns_number 38486
_diffrn_reflns_theta_full 28.28
_diffrn_reflns_theta_max 28.28
_diffrn_reflns_theta_min 1.73
_diffrn_source 'fine-focus tube'
_exptl_absorpt_coefficient_mu 4.253
_exptl_absorpt_correction_T_max 0.2986
_exptl_absorpt_correction_T_min 0.2391
_exptl_absorpt_correction_type multi-scan
_exptl_absorpt_process_details 'SADABS 2016/2 (Bruker AXS, 2016)'
_exptl_crystal_colour coulorless
_exptl_crystal_density_diffrn 1.455
_exptl_crystal_density_method 'not measured'
_exptl_crystal_description plate
_exptl_crystal_F_000 1552
_exptl_crystal_size_max 0.263
_exptl_crystal_size_mid 0.183
_exptl_crystal_size_min 0.078
_refine_diff_density_max 2.877
_refine_diff_density_min -0.905
_refine_ls_extinction_method none
_refine_ls_goodness_of_fit_ref 1.065
_refine_ls_hydrogen_treatment constr
_refine_ls_matrix_type full
_refine_ls_number_parameters 290
_refine_ls_number_reflns 4332
_refine_ls_number_restraints 368
_refine_ls_restrained_S_all 1.037
_refine_ls_R_factor_all 0.0387
_refine_ls_R_factor_gt 0.0322
_refine_ls_shift/su_max 0.001
_refine_ls_shift/su_mean 0.000
_refine_ls_structure_factor_coef Fsqd
_refine_ls_weighting_details 'w=1/[\s^2^(Fo^2^)+(0.0482P)^2^+3.9309P] where P=(Fo^2^+2Fc^2^)/3'
_refine_ls_weighting_scheme calc
_refine_ls_wR_factor_gt 0.0778
_refine_ls_wR_factor_ref 0.0811
_reflns_number_gt 3854
_reflns_number_total 4332
_reflns_threshold_expression 'I > 2\s(I)'
_cod_data_source_file ja9b13755_si_007.cif
_cod_data_source_block Au3N1
_cod_depositor_comments 'Adding full bibliography for 4134433--4134440.cif.'
_cod_original_cell_volume 3485.6(9)
_cod_database_code 4134439

loop_
_space_group_symop_operation_xyz
'x, y, z'
'-x, y, -z+1/2'
'x+1/2, y+1/2, z'
'-x+1/2, y+1/2, -z+1/2'
'-x, -y, -z'
'x, -y, z-1/2'
'-x+1/2, -y+1/2, -z'
'x+1/2, -y+1/2, z-1/2'

loop_
_atom_site_type_symbol
_atom_site_label
_atom_site_fract_x
_atom_site_fract_y
_atom_site_fract_z
_atom_site_U_iso_or_equiv
_atom_site_adp_type
_atom_site_calc_flag
_atom_site_refinement_flags_adp
_atom_site_refinement_flags_occupancy
_atom_site_refinement_flags_posn
_atom_site_occupancy
_atom_site_disorder_assembly
_atom_site_disorder_group
Au Au1 0.5 0.21270(2) 0.25 0.03057(8) Uani d T P S 1 . .
C C32 0.5 0.3016(2) 0.25 0.0339(11) Uani d T P S 1 A .
C C33 0.4201(5) 0.3294(2) 0.2946(4) 0.0604(13) Uani d . . . 1 . .
H H33 0.363778 0.308622 0.325846 0.072 Uiso calc U . R 1 A .
C C34 0.4172(7) 0.3898(2) 0.2965(5) 0.0779(17) Uani d . . . 1 . .
H H34 0.359528 0.408715 0.329069 0.093 Uiso calc U . R 1 . .
C C35 0.5 0.4215(3) 0.25 0.082(3) Uani d T P S 1 . .
C C36 0.4264(8) 0.5097(3) 0.3135(8) 0.125(3) Uani d . . . 1 . .
H H36A 0.341647 0.499598 0.292256 0.188 Uiso calc U . R 1 . .
H H36B 0.436444 0.550627 0.305885 0.188 Uiso calc U . R 1 . .
H H36C 0.45181 0.499054 0.385121 0.188 Uiso calc U . R 1 . .
N N3 0.5 0.4796(3) 0.25 0.133(4) Uani d T P S 1 . .
C C1 0.5 0.1275(2) 0.25 0.0373(14) Uani d . P S 0.5 A -1
C C2 0.4759(15) 0.0361(6) 0.1508(11) 0.031(2) Uani d . P D 0.25 A -1
C C3 0.5 0.0042(2) 0.25 0.0358(11) Uani d . P DS 0.5 A -1
C C4 0.4935(15) 0.0365(8) 0.3406(13) 0.031(2) Uani d . P . 0.25 A -1
H H4A 0.51774 0.017691 0.401779 0.037 Uiso d U P . 0.25 B -1
H H4B 0.391353 0.038458 0.340307 0.037 Uiso d U P . 0.25 C -1
C C6 0.5089(9) 0.1290(3) 0.0757(9) 0.0355(18) Uani d . P D 0.5 A -1
C C7 0.3976(9) 0.1421(4) 0.0192(9) 0.0424(18) Uani d . P D 0.5 A -1
C C8 0.3948(10) 0.1743(4) -0.0703(9) 0.047(2) Uani d . P D 0.5 A -1
H H8 0.319827 0.184367 -0.109951 0.057 Uiso calc U P R 0.5 A -1
C C9 0.4990(12) 0.1910(5) -0.1000(9) 0.051(2) Uani d . P D 0.5 A -1
H H9 0.496236 0.213054 -0.160107 0.062 Uiso calc U P R 0.5 A -1
C C10 0.6085(11) 0.1764(4) -0.0442(9) 0.048(2) Uani d . P D 0.5 A -1
H H10 0.679937 0.187948 -0.067648 0.058 Uiso calc U P R 0.5 A -1
C C11 0.6179(10) 0.1448(4) 0.0469(9) 0.0424(18) Uani d . P D 0.5 A -1
C C12 0.2783(11) 0.1243(5) 0.0485(12) 0.056(2) Uani d . P D 0.5 A -1
H H12 0.29685 0.109842 0.120074 0.067 Uiso calc U P R 0.5 A -1
C C13 0.2209(13) 0.0753(5) -0.0166(12) 0.074(3) Uani d . P D 0.5 A -1
H H13A 0.187366 0.089204 -0.084791 0.112 Uiso calc U P R 0.5 A -1
H H13B 0.156486 0.058712 0.015355 0.112 Uiso calc U P R 0.5 A -1
H H13C 0.281999 0.046394 -0.02209 0.112 Uiso calc U P R 0.5 A -1
C C14 0.1905(16) 0.1749(6) 0.0503(18) 0.074(2) Uani d . P D 0.5 A -1
H H14A 0.180572 0.194728 -0.015369 0.111 Uiso calc U P R 0.5 A -1
H H14B 0.2232 0.201113 0.105039 0.111 Uiso calc U P R 0.5 A -1
H H14C 0.112172 0.160774 0.062293 0.111 Uiso calc U P R 0.5 A -1
C C15 0.7385(12) 0.1300(6) 0.1096(13) 0.060(3) Uani d . P D 0.5 A -1
H H15 0.723711 0.107425 0.169972 0.072 Uiso calc U P R 0.5 A -1
C C16 0.8147(17) 0.0943(7) 0.0488(18) 0.097(7) Uani d . P D 0.5 A -1
H H16A 0.766245 0.062949 0.015886 0.145 Uiso calc U P R 0.5 A -1
H H16B 0.884377 0.079174 0.094852 0.145 Uiso calc U P R 0.5 A -1
H H16C 0.842565 0.117922 -0.003387 0.145 Uiso calc U P R 0.5 A -1
C C17 0.8082(15) 0.1834(7) 0.1487(14) 0.074(2) Uani d . P D 0.5 A -1
H H17A 0.826455 0.2055 0.090631 0.111 Uiso calc U P R 0.5 A -1
H H17B 0.883451 0.172638 0.192488 0.111 Uiso calc U P R 0.5 A -1
H H17C 0.759381 0.206315 0.187905 0.111 Uiso calc U P R 0.5 A -1
C C18 0.4417(9) -0.0540(3) 0.2422(6) 0.0438(18) Uani d . P . 0.5 A -1
H H18A 0.355438 -0.050159 0.244037 0.066 Uiso calc U P R 0.5 A -1
H H18B 0.478971 -0.077508 0.299542 0.066 Uiso calc U P R 0.5 A -1
H H18C 0.453021 -0.07192 0.177878 0.066 Uiso calc U P R 0.5 A -1
C C19 0.6390(9) -0.0031(4) 0.2590(9) 0.060(2) Uani d . P . 0.5 A -1
H H19A 0.656937 -0.026366 0.202255 0.089 Uiso calc U P R 0.5 A -1
H H19B 0.670667 -0.021758 0.323783 0.089 Uiso calc U P R 0.5 A -1
H H19C 0.676837 0.03414 0.256702 0.089 Uiso calc U P R 0.5 A -1
N N1 0.5139(11) 0.0978(3) 0.1686(12) 0.031(2) Uani d . P D 0.5 A -1
O O1 0.4655(15) 0.0132(6) 0.0698(9) 0.043(3) Uani d . P D 0.25 A -1
C C20 0.5328(9) 0.1289(4) 0.4385(9) 0.0355(18) Uani d . P D 0.5 A -1
C C21 0.6477(9) 0.1415(4) 0.4897(9) 0.0424(18) Uani d . P D 0.5 A -1
C C22 0.6563(10) 0.1717(4) 0.5820(9) 0.047(2) Uani d . P D 0.5 A -1
H H22 0.733024 0.181243 0.619294 0.057 Uiso calc U P R 0.5 A -1
C C23 0.5550(11) 0.1872(4) 0.6174(9) 0.051(2) Uani d . P D 0.5 A -1
H H23 0.562712 0.20658 0.680772 0.062 Uiso calc U P R 0.5 A -1
C C24 0.4427(11) 0.1761(4) 0.5661(9) 0.048(2) Uani d . P D 0.5 A -1
H H24 0.374333 0.189068 0.592821 0.058 Uiso calc U P R 0.5 A -1
C C25 0.4268(9) 0.1453(4) 0.4723(9) 0.0424(18) Uani d . P D 0.5 A -1
C C26 0.7609(11) 0.1268(5) 0.4473(12) 0.056(2) Uani d . P D 0.5 A -1
H H26 0.738227 0.106788 0.380602 0.067 Uiso calc U P R 0.5 A -1
C C27 0.8391(12) 0.0872(5) 0.5235(12) 0.074(3) Uani d . P D 0.5 A -1
H H27A 0.793552 0.052812 0.533312 0.112 Uiso calc U P R 0.5 A -1
H H27B 0.861336 0.106639 0.58904 0.112 Uiso calc U P R 0.5 A -1
H H27C 0.912172 0.076907 0.496548 0.112 Uiso calc U P R 0.5 A -1
C C28 0.8345(17) 0.1804(6) 0.4313(19) 0.074(2) Uani d . P D 0.5 A -1
H H28A 0.896586 0.170697 0.390447 0.111 Uiso calc U P R 0.5 A -1
H H28B 0.872736 0.195096 0.497731 0.111 Uiso calc U P R 0.5 A -1
H H28C 0.780889 0.209244 0.39568 0.111 Uiso calc U P R 0.5 A -1
C C29 0.3034(12) 0.1319(6) 0.4155(10) 0.049(3) Uani d . P D 0.5 A -1
H H29 0.315061 0.115885 0.348065 0.058 Uiso calc U P R 0.5 A -1
C C30 0.2434(15) 0.0858(8) 0.469(2) 0.100(8) Uani d . P D 0.5 A -1
H H30A 0.176503 0.069552 0.421363 0.15 Uiso calc U P R 0.5 A -1
H H30B 0.212869 0.102103 0.527592 0.15 Uiso calc U P R 0.5 A -1
H H30C 0.30221 0.056133 0.492529 0.15 Uiso calc U P R 0.5 A -1
C C31 0.2232(14) 0.1841(6) 0.3922(12) 0.073(4) Uani d . P D 0.5 A -1
H H31A 0.268619 0.214275 0.364947 0.109 Uiso calc U P R 0.5 A -1
H H31B 0.196957 0.197255 0.455011 0.109 Uiso calc U P R 0.5 A -1
H H31C 0.152613 0.174304 0.34176 0.109 Uiso calc U P R 0.5 A -1
N N2 0.5244(11) 0.0964(3) 0.3429(12) 0.031(2) Uani d . P D 0.5 A -1
C C2A 0.4436 0.0381 0.332397 0.031(2) Uani d . P D 0.25 A -1
O O1A 0.4693(14) 0.0148(6) 0.4160(10) 0.044(3) Uani d . P D 0.25 A -1
C C4A 0.425 0.036059 0.145905 0.031(2) Uani d . P . 0.25 D -2
H H4A1 0.339249 0.043047 0.150001 0.037 Uiso d U P . 0.25 E -2
H H4A2 0.43279 0.016261 0.081656 0.037 Uiso d U P . 0.25 F -2

loop_
_atom_site_aniso_label
_atom_site_aniso_U_11
_atom_site_aniso_U_22
_atom_site_aniso_U_33
_atom_site_aniso_U_12
_atom_site_aniso_U_13
_atom_site_aniso_U_23
Au1 0.04544(13) 0.02083(10) 0.02635(10) 0 0.00859(7) 0
C32 0.058(3) 0.021(2) 0.019(2) 0 -0.004(2) 0
C33 0.076(3) 0.052(3) 0.057(3) 0.008(2) 0.021(2) 0.015(2)
C34 0.120(5) 0.044(3) 0.076(4) 0.024(3) 0.036(4) 0.004(3)
C35 0.134(8) 0.035(3) 0.077(5) 0 0.021(5) 0
C36 0.120(7) 0.046(4) 0.217(11) -0.010(4) 0.049(7) -0.012(5)
N3 0.255(14) 0.027(3) 0.117(8) 0 0.030(8) 0
C1 0.057(4) 0.029(3) 0.031(2) 0.016(9) 0.022(2) 0.006(5)
C2 0.051(7) 0.0177(19) 0.027(2) 0.004(3) 0.012(4) -0.001(2)
C3 0.050(3) 0.022(2) 0.036(2) 0.008(7) 0.010(2) -0.002(5)
C4 0.051(7) 0.0177(19) 0.027(2) 0.004(3) 0.012(4) -0.001(2)
C6 0.062(5) 0.0250(19) 0.019(3) -0.001(2) 0.008(4) -0.002(2)
C7 0.068(5) 0.031(2) 0.027(3) -0.006(3) 0.003(4) -0.002(3)
C8 0.075(7) 0.038(3) 0.027(3) -0.003(3) 0.000(4) 0.000(3)
C9 0.088(7) 0.038(3) 0.030(4) -0.006(3) 0.015(4) 0.002(3)
C10 0.075(7) 0.036(3) 0.039(5) 0.000(3) 0.024(5) 0.002(3)
C11 0.068(5) 0.031(2) 0.032(4) -0.003(3) 0.020(4) 0.001(3)
C12 0.065(6) 0.051(3) 0.050(3) -0.008(3) 0.009(4) -0.001(4)
C13 0.081(8) 0.055(4) 0.082(5) -0.013(3) -0.003(6) -0.003(4)
C14 0.073(6) 0.073(4) 0.081(7) -0.005(4) 0.025(4) 0.003(5)
C15 0.066(7) 0.057(6) 0.064(9) 0.013(5) 0.031(5) 0.014(5)
C16 0.114(14) 0.067(8) 0.133(18) 0.015(10) 0.088(14) 0.003(9)
C17 0.073(6) 0.073(4) 0.081(7) -0.005(4) 0.025(4) 0.003(5)
C18 0.070(5) 0.024(3) 0.037(4) 0.000(3) 0.007(4) 0.000(3)
C19 0.052(4) 0.040(5) 0.086(7) 0.016(4) 0.007(4) -0.011(5)
N1 0.048(8) 0.0231(15) 0.022(3) -0.0019(19) 0.007(4) 0.000(2)
O1 0.077(10) 0.022(5) 0.032(5) -0.006(7) 0.017(6) -0.005(4)
C20 0.062(5) 0.0250(19) 0.019(3) -0.001(2) 0.008(4) -0.002(2)
C21 0.068(5) 0.031(2) 0.027(3) -0.006(3) 0.003(4) -0.002(3)
C22 0.075(7) 0.038(3) 0.027(3) -0.003(3) 0.000(4) 0.000(3)
C23 0.088(7) 0.038(3) 0.030(4) -0.006(3) 0.015(4) 0.002(3)
C24 0.075(7) 0.036(3) 0.039(5) 0.000(3) 0.024(5) 0.002(3)
C25 0.068(5) 0.031(2) 0.032(4) -0.003(3) 0.020(4) 0.001(3)
C26 0.065(6) 0.051(3) 0.050(3) -0.008(3) 0.009(4) -0.001(4)
C27 0.081(8) 0.055(4) 0.082(5) -0.013(3) -0.003(6) -0.003(4)
C28 0.073(6) 0.073(4) 0.081(7) -0.005(4) 0.025(4) 0.003(5)
C29 0.061(7) 0.050(6) 0.041(6) -0.003(5) 0.023(5) -0.007(4)
C30 0.084(11) 0.093(13) 0.123(13) -0.042(10) 0.013(12) 0.029(11)
C31 0.063(8) 0.080(8) 0.076(10) 0.003(6) 0.010(6) -0.003(7)
N2 0.048(8) 0.0231(15) 0.022(3) -0.0019(19) 0.007(4) 0.000(2)
C2A 0.051(7) 0.0177(19) 0.027(2) 0.004(3) 0.012(4) -0.001(2)
O1A 0.065(9) 0.033(6) 0.034(5) 0.013(7) 0.007(6) 0.006(4)
C4A 0.051(7) 0.0177(19) 0.027(2) 0.004(3) 0.012(4) -0.001(2)

loop_
_atom_type_symbol
_atom_type_description
_atom_type_scat_dispersion_real
_atom_type_scat_dispersion_imag
_atom_type_scat_source
C C 0.0033 0.0016 'International Tables Vol C Tables 4.2.6.8 and 6.1.1.4'
H H 0.0000 0.0000 'International Tables Vol C Tables 4.2.6.8 and 6.1.1.4'
Au Au -2.0133 8.8022 'International Tables Vol C Tables 4.2.6.8 and 6.1.1.4'
N N 0.0061 0.0033 'International Tables Vol C Tables 4.2.6.8 and 6.1.1.4'
O O 0.0106 0.0060 'International Tables Vol C Tables 4.2.6.8 and 6.1.1.4'

loop_
_geom_angle_atom_site_label_1
_geom_angle_atom_site_label_2
_geom_angle_atom_site_label_3
_geom_angle_site_symmetry_1
_geom_angle_site_symmetry_3
_geom_angle
_geom_angle_publ_flag
C1 Au1 C32 . . 180.0 ?
C33 C32 C33 2_655 . 120.8(6) ?
C33 C32 Au1 2_655 . 119.6(3) ?
C33 C32 Au1 . . 119.6(3) ?
C32 C33 C34 . . 121.4(5) ?
C32 C33 H33 . . 119.3 ?
C34 C33 H33 . . 119.3 ?
C35 C34 C33 . . 120.2(6) ?
C35 C34 H34 . . 119.9 ?
C33 C34 H34 . . 119.9 ?
N3 C35 C34 . . 122.0(4) ?
N3 C35 C34 . 2_655 122.0(4) ?
C34 C35 C34 . 2_655 116.0(7) ?
N3 C36 H36A . . 109.5 ?
N3 C36 H36B . . 109.5 ?
H36A C36 H36B . . 109.5 ?
N3 C36 H36C . . 109.5 ?
H36A C36 H36C . . 109.5 ?
H36B C36 H36C . . 109.5 ?
C35 N3 C36 . . 119.1(4) ?
C35 N3 C36 . 2_655 119.1(4) ?
C36 N3 C36 . 2_655 121.8(8) ?
N1 C1 N2 . . 113.9(5) ?
N1 C1 Au1 . . 122.1(5) ?
N2 C1 Au1 . . 121.1(5) ?
O1 C2 C3 . . 122.8(13) ?
O1 C2 N1 . . 123.7(14) ?
C3 C2 N1 . . 109.6(10) ?
C4 C3 C2 . . 116.3(7) ?
C4 C3 C18 . . 117.2(8) ?
C2 C3 C18 . . 112.2(6) ?
C4 C3 C19 . . 100.5(8) ?
C2 C3 C19 . . 99.1(8) ?
C18 C3 C19 . . 108.8(6) ?
C4 C3 C2A . . 20.7(7) ?
C2 C3 C2A . . 108.7(7) ?
C18 C3 C2A . . 106.8(4) ?
C19 C3 C2A . . 121.2(4) ?
C3 C4 N2 . . 119.2(14) ?
C3 C4 H4A . . 115.5 ?
N2 C4 H4A . . 114.4 ?
C3 C4 H4B . . 101.9 ?
N2 C4 H4B . . 101.4 ?
H4A C4 H4B . . 100.0 ?
C7 C6 C11 . . 123.4(9) ?
C7 C6 N1 . . 119.1(9) ?
C11 C6 N1 . . 117.6(9) ?
C6 C7 C8 . . 118.1(9) ?
C6 C7 C12 . . 124.0(9) ?
C8 C7 C12 . . 117.9(10) ?
C9 C8 C7 . . 120.2(10) ?
C9 C8 H8 . . 119.9 ?
C7 C8 H8 . . 119.9 ?
C8 C9 C10 . . 120.8(9) ?
C8 C9 H9 . . 119.6 ?
C10 C9 H9 . . 119.6 ?
C9 C10 C11 . . 122.0(10) ?
C9 C10 H10 . . 119.0 ?
C11 C10 H10 . . 119.0 ?
C6 C11 C10 . . 115.5(9) ?
C6 C11 C15 . . 122.5(9) ?
C10 C11 C15 . . 122.0(10) ?
C7 C12 C13 . . 112.0(10) ?
C7 C12 C14 . . 112.6(9) ?
C13 C12 C14 . . 112.4(12) ?
C7 C12 H12 . . 106.4 ?
C13 C12 H12 . . 106.4 ?
C14 C12 H12 . . 106.4 ?
C12 C13 H13A . . 109.5 ?
C12 C13 H13B . . 109.5 ?
H13A C13 H13B . . 109.5 ?
C12 C13 H13C . . 109.5 ?
H13A C13 H13C . . 109.5 ?
H13B C13 H13C . . 109.5 ?
C12 C14 H14A . . 109.5 ?
C12 C14 H14B . . 109.5 ?
H14A C14 H14B . . 109.5 ?
C12 C14 H14C . . 109.5 ?
H14A C14 H14C . . 109.5 ?
H14B C14 H14C . . 109.5 ?
C11 C15 C16 . . 111.6(13) ?
C11 C15 C17 . . 111.2(11) ?
C16 C15 C17 . . 109.5(12) ?
C11 C15 H15 . . 108.2 ?
C16 C15 H15 . . 108.2 ?
C17 C15 H15 . . 108.2 ?
C15 C16 H16A . . 109.5 ?
C15 C16 H16B . . 109.5 ?
H16A C16 H16B . . 109.5 ?
C15 C16 H16C . . 109.5 ?
H16A C16 H16C . . 109.5 ?
H16B C16 H16C . . 109.5 ?
C15 C17 H17A . . 109.5 ?
C15 C17 H17B . . 109.5 ?
H17A C17 H17B . . 109.5 ?
C15 C17 H17C . . 109.5 ?
H17A C17 H17C . . 109.5 ?
H17B C17 H17C . . 109.5 ?
C3 C18 H18A . . 109.5 ?
C3 C18 H18B . . 109.5 ?
H18A C18 H18B . . 109.5 ?
C3 C18 H18C . . 109.5 ?
H18A C18 H18C . . 109.5 ?
H18B C18 H18C . . 109.5 ?
C3 C19 H19A . . 109.5 ?
C3 C19 H19B . . 109.5 ?
H19A C19 H19B . . 109.5 ?
C3 C19 H19C . . 109.5 ?
H19A C19 H19C . . 109.5 ?
H19B C19 H19C . . 109.5 ?
C1 N1 C6 . . 116.2(7) ?
C1 N1 C2 . . 124.5(13) ?
C6 N1 C2 . . 112.8(11) ?
C21 C20 C25 . . 124.0(8) ?
C21 C20 N2 . . 117.1(9) ?
C25 C20 N2 . . 118.9(9) ?
C20 C21 C22 . . 117.3(9) ?
C20 C21 C26 . . 122.8(9) ?
C22 C21 C26 . . 119.8(9) ?
C23 C22 C21 . . 119.8(10) ?
C23 C22 H22 . . 120.1 ?
C21 C22 H22 . . 120.1 ?
C22 C23 C24 . . 122.8(9) ?
C22 C23 H23 . . 118.6 ?
C24 C23 H23 . . 118.6 ?
C23 C24 C25 . . 120.6(10) ?
C23 C24 H24 . . 119.7 ?
C25 C24 H24 . . 119.7 ?
C20 C25 C24 . . 115.4(9) ?
C20 C25 C29 . . 123.3(9) ?
C24 C25 C29 . . 121.3(9) ?
C21 C26 C27 . . 108.6(10) ?
C21 C26 C28 . . 111.5(10) ?
C27 C26 C28 . . 108.9(12) ?
C21 C26 H26 . . 109.3 ?
C27 C26 H26 . . 109.3 ?
C28 C26 H26 . . 109.3 ?
C26 C27 H27A . . 109.5 ?
C26 C27 H27B . . 109.5 ?
H27A C27 H27B . . 109.5 ?
C26 C27 H27C . . 109.5 ?
H27A C27 H27C . . 109.5 ?
H27B C27 H27C . . 109.5 ?
C26 C28 H28A . . 109.5 ?
C26 C28 H28B . . 109.5 ?
H28A C28 H28B . . 109.5 ?
C26 C28 H28C . . 109.5 ?
H28A C28 H28C . . 109.5 ?
H28B C28 H28C . . 109.5 ?
C25 C29 C30 . . 111.2(11) ?
C25 C29 C31 . . 113.5(10) ?
C30 C29 C31 . . 112.3(12) ?
C25 C29 H29 . . 106.5 ?
C30 C29 H29 . . 106.5 ?
C31 C29 H29 . . 106.5 ?
C29 C30 H30A . . 109.5 ?
C29 C30 H30B . . 109.5 ?
H30A C30 H30B . . 109.5 ?
C29 C30 H30C . . 109.5 ?
H30A C30 H30C . . 109.5 ?
H30B C30 H30C . . 109.5 ?
C29 C31 H31A . . 109.5 ?
C29 C31 H31B . . 109.5 ?
H31A C31 H31B . . 109.5 ?
C29 C31 H31C . . 109.5 ?
H31A C31 H31C . . 109.5 ?
H31B C31 H31C . . 109.5 ?
C1 N2 C4 . . 118.1(11) ?
C1 N2 C20 . . 117.0(6) ?
C4 N2 C20 . . 120.4(13) ?
C1 N2 C2A . . 109.5(7) ?
C4 N2 C2A . . 19.5(7) ?
C20 N2 C2A . . 117.8(11) ?
O1A C2A C3 . . 109.8(7) ?
O1A C2A N2 . . 104.7(9) ?
C3 C2A N2 . . 101.8(6) ?
O1A C2A H4A . . 28.6 ?
C3 C2A H4A . . 91.2 ?
N2 C2A H4A . . 88.1 ?
O1A C2A H4B . . 86.7 ?
C3 C2A H4B . . 129.3 ?
N2 C2A H4B . . 120.4 ?
H4A C2A H4B . . 115.3 ?
C2A O1A H4A . . 76.2 ?
C2A O1A H4B . . 27.2 ?
H4A O1A H4B . . 103.3 ?
H4A1 C4A H4A2 . . 110.6 ?

loop_
_geom_bond_atom_site_label_1
_geom_bond_atom_site_label_2
_geom_bond_site_symmetry_2
_geom_bond_distance
_geom_bond_publ_flag
Au1 C1 . 2.011(5) ?
Au1 C32 . 2.098(5) ?
C32 C33 2_655 1.329(6) ?
C32 C33 . 1.329(6) ?
C33 C34 . 1.426(7) ?
C33 H33 . 0.95 ?
C34 C35 . 1.415(8) ?
C34 H34 . 0.95 ?
C35 N3 . 1.372(11) ?
C36 N3 . 1.460(9) ?
C36 H36A . 0.98 ?
C36 H36B . 0.98 ?
C36 H36C . 0.98 ?
C1 N1 . 1.320(15) ?
C1 N2 . 1.424(14) ?
C2 O1 . 1.192(15) ?
C2 C3 . 1.503(14) ?
C2 N1 . 1.527(14) ?
C3 C4 . 1.437(18) ?
C3 C18 . 1.520(9) ?
C3 C19 . 1.561(10) ?
C3 C2A . 1.571(3) ?
C4 N2 . 1.455(19) ?
C4 H4A . 0.9277 ?
C4 H4B . 1.1504 ?
C6 C7 . 1.387(11) ?
C6 C11 . 1.396(11) ?
C6 N1 . 1.430(17) ?
C7 C8 . 1.407(11) ?
C7 C12 . 1.518(12) ?
C8 C9 . 1.356(13) ?
C8 H8 . 0.95 ?
C9 C10 . 1.375(13) ?
C9 H9 . 0.95 ?
C10 C11 . 1.410(11) ?
C10 H10 . 0.95 ?
C11 C15 . 1.514(14) ?
C12 C13 . 1.524(13) ?
C12 C14 . 1.554(14) ?
C12 H12 . 1.0 ?
C13 H13A . 0.98 ?
C13 H13B . 0.98 ?
C13 H13C . 0.98 ?
C14 H14A . 0.98 ?
C14 H14B . 0.98 ?
C14 H14C . 0.98 ?
C15 C16 . 1.526(13) ?
C15 C17 . 1.530(15) ?
C15 H15 . 1.0 ?
C16 H16A . 0.98 ?
C16 H16B . 0.98 ?
C16 H16C . 0.98 ?
C17 H17A . 0.98 ?
C17 H17B . 0.98 ?
C17 H17C . 0.98 ?
C18 H18A . 0.98 ?
C18 H18B . 0.98 ?
C18 H18C . 0.98 ?
C19 H19A . 0.98 ?
C19 H19B . 0.98 ?
C19 H19C . 0.98 ?
C20 C21 . 1.393(11) ?
C20 C25 . 1.397(11) ?
C20 N2 . 1.475(17) ?
C21 C22 . 1.408(10) ?
C21 C26 . 1.515(13) ?
C22 C23 . 1.353(13) ?
C22 H22 . 0.95 ?
C23 C24 . 1.360(13) ?
C23 H23 . 0.95 ?
C24 C25 . 1.429(11) ?
C24 H24 . 0.95 ?
C25 C29 . 1.503(13) ?
C26 C27 . 1.545(13) ?
C26 C28 . 1.546(13) ?
C26 H26 . 1.0 ?
C27 H27A . 0.98 ?
C27 H27B . 0.98 ?
C27 H27C . 0.98 ?
C28 H28A . 0.98 ?
C28 H28B . 0.98 ?
C28 H28C . 0.98 ?
C29 C30 . 1.516(13) ?
C29 C31 . 1.530(14) ?
C29 H29 . 1.0 ?
C30 H30A . 0.98 ?
C30 H30B . 0.98 ?
C30 H30C . 0.98 ?
C31 H31A . 0.98 ?
C31 H31B . 0.98 ?
C31 H31C . 0.98 ?
N2 C2A . 1.643(9) ?
C2A O1A . 1.231(11) ?
C2A H4A . 1.2359 ?
C2A H4B . 0.6146 ?
O1A H4A . 0.6095 ?
O1A H4B . 1.3435 ?
C4A H4A1 . 0.9901 ?
C4A H4A2 . 0.9896 ?

loop_
_geom_torsion_atom_site_label_1
_geom_torsion_atom_site_label_2
_geom_torsion_atom_site_label_3
_geom_torsion_atom_site_label_4
_geom_torsion_site_symmetry_1
_geom_torsion_site_symmetry_2
_geom_torsion_site_symmetry_3
_geom_torsion_site_symmetry_4
_geom_torsion
_geom_torsion_publ_flag
C33 C32 C33 C34 2_655 . . . -0.1(4) ?
Au1 C32 C33 C34 . . . . 179.9(4) ?
C32 C33 C34 C35 . . . . 0.3(9) ?
C33 C34 C35 N3 . . . . 179.9(4) ?
C33 C34 C35 C34 . . . 2_655 -0.1(4) ?
C34 C35 N3 C36 . . . . 10.2(6) ?
C34 C35 N3 C36 2_655 . . . -169.8(6) ?
C34 C35 N3 C36 . . . 2_655 -169.8(6) ?
C34 C35 N3 C36 2_655 . . 2_655 10.2(6) ?
O1 C2 C3 C4 . . . . -171.5(14) ?
N1 C2 C3 C4 . . . . 29.7(17) ?
O1 C2 C3 C18 . . . . -32.8(19) ?
N1 C2 C3 C18 . . . . 168.5(10) ?
O1 C2 C3 C19 . . . . 81.9(17) ?
N1 C2 C3 C19 . . . . -76.9(12) ?
O1 C2 C3 C2A . . . . -150.7(15) ?
N1 C2 C3 C2A . . . . 50.6(12) ?
C2 C3 C4 N2 . . . . -30.4(18) ?
C18 C3 C4 N2 . . . . -167.0(10) ?
C19 C3 C4 N2 . . . . 75.4(13) ?
C2A C3 C4 N2 . . . . -103.(2) ?
C11 C6 C7 C8 . . . . -1.8(15) ?
N1 C6 C7 C8 . . . . 178.0(9) ?
C11 C6 C7 C12 . . . . 178.9(10) ?
N1 C6 C7 C12 . . . . -1.3(15) ?
C6 C7 C8 C9 . . . . 0.9(15) ?
C12 C7 C8 C9 . . . . -179.7(10) ?
C7 C8 C9 C10 . . . . 0.6(16) ?
C8 C9 C10 C11 . . . . -1.4(17) ?
C7 C6 C11 C10 . . . . 1.0(14) ?
N1 C6 C11 C10 . . . . -178.8(9) ?
C7 C6 C11 C15 . . . . -179.9(11) ?
N1 C6 C11 C15 . . . . 0.3(15) ?
C9 C10 C11 C6 . . . . 0.6(15) ?
C9 C10 C11 C15 . . . . -178.4(11) ?
C6 C7 C12 C13 . . . . -104.3(13) ?
C8 C7 C12 C13 . . . . 76.4(13) ?
C6 C7 C12 C14 . . . . 127.9(14) ?
C8 C7 C12 C14 . . . . -51.4(16) ?
C6 C11 C15 C16 . . . . 120.3(13) ?
C10 C11 C15 C16 . . . . -60.7(16) ?
C6 C11 C15 C17 . . . . -117.2(13) ?
C10 C11 C15 C17 . . . . 61.8(16) ?
N2 C1 N1 C6 . . . . -170.6(6) ?
Au1 C1 N1 C6 . . . . -10.1(12) ?
N2 C1 N1 C2 . . . . 39.9(16) ?
Au1 C1 N1 C2 . . . . -159.5(9) ?
C7 C6 N1 C1 . . . . -82.1(12) ?
C11 C6 N1 C1 . . . . 97.7(12) ?
C7 C6 N1 C2 . . . . 70.8(15) ?
C11 C6 N1 C2 . . . . -109.4(12) ?
O1 C2 N1 C1 . . . . 163.9(15) ?
C3 C2 N1 C1 . . . . -37.7(17) ?
O1 C2 N1 C6 . . . . 14.(2) ?
C3 C2 N1 C6 . . . . 172.0(10) ?
C25 C20 C21 C22 . . . . 1.2(15) ?
N2 C20 C21 C22 . . . . -178.9(9) ?
C25 C20 C21 C26 . . . . -175.6(10) ?
N2 C20 C21 C26 . . . . 4.3(14) ?
C20 C21 C22 C23 . . . . 0.1(15) ?
C26 C21 C22 C23 . . . . 176.9(10) ?
C21 C22 C23 C24 . . . . -1.8(16) ?
C22 C23 C24 C25 . . . . 2.3(16) ?
C21 C20 C25 C24 . . . . -0.7(14) ?
N2 C20 C25 C24 . . . . 179.4(9) ?
C21 C20 C25 C29 . . . . 179.3(10) ?
N2 C20 C25 C29 . . . . -0.6(14) ?
C23 C24 C25 C20 . . . . -1.0(14) ?
C23 C24 C25 C29 . . . . 179.0(10) ?
C20 C21 C26 C27 . . . . -120.4(11) ?
C22 C21 C26 C27 . . . . 63.0(13) ?
C20 C21 C26 C28 . . . . 119.6(14) ?
C22 C21 C26 C28 . . . . -57.1(16) ?
C20 C25 C29 C30 . . . . 106.7(15) ?
C24 C25 C29 C30 . . . . -73.3(17) ?
C20 C25 C29 C31 . . . . -125.6(12) ?
C24 C25 C29 C31 . . . . 54.4(15) ?
N1 C1 N2 C4 . . . . -34.6(18) ?
Au1 C1 N2 C4 . . . . 164.6(10) ?
N1 C1 N2 C20 . . . . 169.0(6) ?
Au1 C1 N2 C20 . . . . 8.2(13) ?
N1 C1 N2 C2A . . . . -53.7(14) ?
Au1 C1 N2 C2A . . . . 145.5(4) ?
C3 C4 N2 C1 . . . . 31.9(19) ?
C3 C4 N2 C20 . . . . -172.6(10) ?
C3 C4 N2 C2A . . . . 100.(2) ?
C21 C20 N2 C1 . . . . -100.0(11) ?
C25 C20 N2 C1 . . . . 79.9(13) ?
C21 C20 N2 C4 . . . . 104.2(14) ?
C25 C20 N2 C4 . . . . -75.9(14) ?
C21 C20 N2 C2A . . . . 126.3(9) ?
C25 C20 N2 C2A . . . . -53.8(11) ?
C4 C3 C2A O1A . . . . -60.(2) ?
C2 C3 C2A O1A . . . . -175.5(10) ?
C18 C3 C2A O1A . . . . 63.2(9) ?
C19 C3 C2A O1A . . . . -61.9(10) ?
C4 C3 C2A N2 . . . . 50.(2) ?
C2 C3 C2A N2 . . . . -65.0(7) ?
C18 C3 C2A N2 . . . . 173.7(5) ?
C19 C3 C2A N2 . . . . 48.6(7) ?
C1 N2 C2A O1A . . . . -179.1(10) ?
C4 N2 C2A O1A . . . . 61.(2) ?
C20 N2 C2A O1A . . . . -42.2(11) ?
C1 N2 C2A C3 . . . . 66.6(8) ?
C4 N2 C2A C3 . . . . -54.(2) ?
C20 N2 C2A C3 . . . . -156.5(7) ?
